data_7251695
loop_
_publ_author_name
'Gore, Babasaheb Sopan'
'Chen, Hsing-Yin'
'Wang, Jeh-Jeng'

_publ_section_title
;
 Green and sustainable dearomative cycloaddition of arenes via
 visible-light energy transfer catalysis: an atom-economical synthesis of
 N-heterocyclic skeletons
;
_journal_issue 5
_journal_name_full 'Green Chemistry'
_journal_page_first 2475
_journal_page_last 2484
_journal_paper_doi 10.1039/D5GC04174K
_journal_volume 28
_journal_year 2026
_chemical_formula_moiety 'C25 H20 N2 O2'
_chemical_formula_sum 'C25 H20 N2 O2'
_chemical_formula_weight 380.43
_space_group_crystal_system monoclinic
_space_group_IT_number 14
_space_group_name_Hall '-P 2ybc'
_space_group_name_H-M_alt 'P 1 21/c 1'
_atom_sites_solution_hydrogens geom
_atom_sites_solution_primary dual
_audit_creation_date 2022-11-23
_audit_creation_method
;
Olex2 1.5
(compiled 2022.04.07 svn.rca3783a0 for OlexSys, GUI svn.r6498)
;
_audit_update_record
;
2022-12-14 deposited with the CCDC.	2025-12-26 downloaded from the CCDC.
;
_cell_angle_alpha 90
_cell_angle_beta 92.878(2)
_cell_angle_gamma 90
_cell_formula_units_Z 4
_cell_length_a 10.3481(3)
_cell_length_b 11.4470(3)
_cell_length_c 15.7580(4)
_cell_measurement_reflns_used 13635
_cell_measurement_temperature 130(2)
_cell_measurement_theta_max 26.9510
_cell_measurement_theta_min 2.0020
_cell_volume 1864.25(9)
_computing_cell_refinement 'CrysAlisPro 1.171.41.123a (Rigaku OD, 2022)'
_computing_data_collection 'CrysAlisPro 1.171.41.123a (Rigaku OD, 2022)'
_computing_data_reduction 'CrysAlisPro 1.171.41.123a (Rigaku OD, 2022)'
_computing_molecular_graphics 'Olex2 1.5 (Dolomanov et al., 2009)'
_computing_publication_material 'Olex2 1.5 (Dolomanov et al., 2009)'
_computing_structure_refinement 'SHELXL 2018/3 (Sheldrick, 2015)'
_computing_structure_solution 'SHELXT 2018/2 (Sheldrick, 2018)'
_diffrn_ambient_temperature 130(2)
_diffrn_detector 'Hybrid Pixel Array Detector'
_diffrn_detector_area_resol_mean 10.0000
_diffrn_measured_fraction_theta_full 1.000
_diffrn_measured_fraction_theta_max 1.000
_diffrn_measurement_details
;
List of Runs (angles in degrees, time in seconds):

  # Type    Start    End  Width  t~exp~   \w     \q     \k     \f   Frames
#--------------------------------------------------------------------------
  1  \w    -20.00 100.00   0.50   29.29    --   10.60  57.00  60.00  240
  2  \w    -79.00  36.00   0.50   29.29    --   10.60 -77.00 -60.00  230
  3  \w    -79.00  38.00   0.50   29.29    --   10.60 -82.00  60.00  234
  4  \w    -15.00 100.00   0.50   29.29    --   10.60  77.00  60.00  230
  5  \w    -79.00  38.00   0.50   29.29    --   10.60 -82.00-120.00  234
  6  \w    -79.00  36.00   0.50   29.29    --   10.60 -77.00 150.00  230
  7  \w    -15.00 100.00   0.50   29.29    --   10.60  77.00-120.00  230
;
_diffrn_measurement_device 'four-circle diffractometer'
_diffrn_measurement_device_type 'XtaLAB Pro II AFC12 (RINC): Kappa single'
_diffrn_measurement_method '\w scans'
_diffrn_orient_matrix_type 'CrysAlisPro convention (1999,Acta A55,543-557)'
_diffrn_orient_matrix_UB_11 0.0193254000
_diffrn_orient_matrix_UB_12 0.0545429000
_diffrn_orient_matrix_UB_13 -0.0164484000
_diffrn_orient_matrix_UB_21 0.0317665000
_diffrn_orient_matrix_UB_22 0.0137261000
_diffrn_orient_matrix_UB_23 0.0396803000
_diffrn_orient_matrix_UB_31 0.0577933000
_diffrn_orient_matrix_UB_32 -0.0259185000
_diffrn_orient_matrix_UB_33 -0.0135419000
_diffrn_radiation_monochromator mirror
_diffrn_radiation_probe x-ray
_diffrn_radiation_type 'Mo K\a'
_diffrn_radiation_wavelength 0.71073
_diffrn_reflns_av_R_equivalents 0.0468
_diffrn_reflns_av_unetI/netI 0.0296
_diffrn_reflns_Laue_measured_fraction_full 1.000
_diffrn_reflns_Laue_measured_fraction_max 1.000
_diffrn_reflns_limit_h_max 12
_diffrn_reflns_limit_h_min -12
_diffrn_reflns_limit_k_max 13
_diffrn_reflns_limit_k_min -13
_diffrn_reflns_limit_l_max 18
_diffrn_reflns_limit_l_min -18
_diffrn_reflns_number 22604
_diffrn_reflns_point_group_measured_fraction_full 1.000
_diffrn_reflns_point_group_measured_fraction_max 1.000
_diffrn_reflns_theta_full 24.997
_diffrn_reflns_theta_max 24.997
_diffrn_reflns_theta_min 1.970
_diffrn_source 'micro-focus sealed X-ray tube'
_diffrn_source_type 'Rigaku (Mo) X-ray Source'
_exptl_absorpt_coefficient_mu 0.087
_exptl_absorpt_correction_T_max 1.00000
_exptl_absorpt_correction_T_min 0.78455
_exptl_absorpt_correction_type multi-scan
_exptl_absorpt_process_details
;
CrysAlisPro 1.171.41.123a (Rigaku Oxford Diffraction, 2022)
Empirical absorption correction using spherical harmonics,
implemented in SCALE3 ABSPACK scaling algorithm.
;
_exptl_crystal_colour 'light brown'
_exptl_crystal_colour_modifier light
_exptl_crystal_colour_primary brown
_exptl_crystal_density_diffrn 1.355
_exptl_crystal_description needle
_exptl_crystal_F_000 800
_exptl_crystal_size_max 0.3
_exptl_crystal_size_mid 0.1
_exptl_crystal_size_min 0.1
_refine_diff_density_max 0.218
_refine_diff_density_min -0.243
_refine_diff_density_rms 0.046
_refine_ls_extinction_method none
_refine_ls_goodness_of_fit_ref 1.090
_refine_ls_hydrogen_treatment constr
_refine_ls_matrix_type full
_refine_ls_number_parameters 263
_refine_ls_number_reflns 3284
_refine_ls_number_restraints 0
_refine_ls_restrained_S_all 1.090
_refine_ls_R_factor_all 0.0446
_refine_ls_R_factor_gt 0.0392
_refine_ls_shift/su_max 0.000
_refine_ls_shift/su_mean 0.000
_refine_ls_structure_factor_coef Fsqd
_refine_ls_weighting_details 'w=1/[\s^2^(Fo^2^)+(0.0517P)^2^+0.5789P] where P=(Fo^2^+2Fc^2^)/3'
_refine_ls_weighting_scheme calc
_refine_ls_wR_factor_gt 0.1004
_refine_ls_wR_factor_ref 0.1036
_reflns_Friedel_coverage 0.000
_reflns_number_gt 2857
_reflns_number_total 3284
_reflns_threshold_expression 'I > 2\s(I)'
_cod_data_source_file d5gc04174k2.cif
_cod_data_source_block k11111-jjw-b(tpb-83)_auto
_cod_database_code 7251695
_shelx_shelxl_version_number 2018/3
_shelx_space_group_comment
;
The symmetry employed for this shelxl refinement is uniquely defined
by the following loop, which should always be used as a source of
symmetry information in preference to the above space-group names.
They are only intended as comments.
;
_shelx_estimated_absorpt_t_max 0.991
_shelx_estimated_absorpt_t_min 0.974
_olex2_refinement_description
;
1. Fixed Uiso
 At 1.2 times of:
  All C(H) groups
 At 1.5 times of:
  All C(H,H,H) groups
2.a Ternary CH refined with riding coordinates:
 C11(H11), C3(H3), C10(H10), C9(H9), C8(H8), C7(H7)
2.b Aromatic/amide H refined with riding coordinates:
 C19(H19), C23(H23), C13(H13), C16(H16), C20(H20), C5(H5), C21(H21), C22(H22),
 C6(H6), C15(H15), C14(H14)
2.c Idealised Me refined as rotating group:
 C25(H25A,H25B,H25C)
;
_olex2_submission_special_instructions 'No special instructions were received'
_oxdiff_exptl_absorpt_empirical_details
;
Empirical correction (ABSPACK) includes:
- Absorption correction using spherical harmonics
- Frame scaling
;
_oxdiff_exptl_absorpt_empirical_full_max 2.870
_oxdiff_exptl_absorpt_empirical_full_min 0.605

loop_
_space_group_symop_operation_xyz
'x, y, z'
'-x, y+1/2, -z+1/2'
'-x, -y, -z'
'x, -y-1/2, z-1/2'

loop_
_atom_site_label
_atom_site_type_symbol
_atom_site_fract_x
_atom_site_fract_y
_atom_site_fract_z
_atom_site_U_iso_or_equiv
_atom_site_adp_type
_atom_site_occupancy
_atom_site_site_symmetry_order
_atom_site_calc_flag
_atom_site_refinement_flags_posn
_atom_site_refinement_flags_adp
_atom_site_refinement_flags_occupancy
_atom_site_disorder_assembly
_atom_site_disorder_group
O1 O -0.09297(9) 0.42286(9) 0.83814(7) 0.0257(3) Uani 1 1 d . . . . .
O2 O 0.17419(11) 0.89921(9) 0.86403(7) 0.0316(3) Uani 1 1 d . . . . .
N1 N 0.03080(11) 0.57285(10) 0.89693(8) 0.0203(3) Uani 1 1 d . . . . .
N2 N 0.14369(13) 0.21517(11) 0.80609(8) 0.0275(3) Uani 1 1 d . . . . .
C12 C 0.36515(13) 0.58623(12) 0.76912(9) 0.0184(3) Uani 1 1 d . . . . .
C18 C 0.20609(14) 0.43690(12) 0.65238(9) 0.0188(3) Uani 1 1 d . . . . .
C2 C 0.13949(13) 0.44309(12) 0.81195(9) 0.0170(3) Uani 1 1 d . . . . .
C17 C 0.36840(13) 0.51981(12) 0.84341(9) 0.0179(3) Uani 1 1 d . . . . .
C24 C 0.14578(13) 0.31513(13) 0.80749(9) 0.0189(3) Uani 1 1 d . . . . .
C1 C 0.00883(13) 0.47587(12) 0.84982(9) 0.0190(3) Uani 1 1 d . . . . .
C11 C 0.14895(13) 0.50673(12) 0.72349(9) 0.0174(3) Uani 1 1 d . . . . .
H11 H 0.059467 0.530609 0.703759 0.021 Uiso 1 1 calc R U . . .
C3 C 0.23817(13) 0.50019(12) 0.87771(8) 0.0170(3) Uani 1 1 d . . . . .
H3 H 0.245324 0.453595 0.931423 0.020 Uiso 1 1 calc R U . . .
C19 C 0.31287(13) 0.36256(12) 0.66311(9) 0.0208(3) Uani 1 1 d . . . . .
H19 H 0.350477 0.349358 0.718516 0.025 Uiso 1 1 calc R U . . .
C10 C 0.23001(13) 0.62080(12) 0.73969(9) 0.0183(3) Uani 1 1 d . . . . .
H10 H 0.232120 0.667401 0.686100 0.022 Uiso 1 1 calc R U . . .
C4 C 0.16391(13) 0.61765(12) 0.89141(9) 0.0183(3) Uani 1 1 d . . . . .
C9 C 0.17082(14) 0.69461(12) 0.81018(9) 0.0186(3) Uani 1 1 d . . . . .
H9 H 0.079898 0.713706 0.790494 0.022 Uiso 1 1 calc R U . . .
C23 C 0.15374(15) 0.45481(12) 0.56996(9) 0.0222(3) Uani 1 1 d . . . . .
H23 H 0.081018 0.504815 0.561211 0.027 Uiso 1 1 calc R U . . .
C13 C 0.47936(14) 0.60746(13) 0.72875(10) 0.0244(3) Uani 1 1 d . . . . .
H13 H 0.478147 0.653198 0.678413 0.029 Uiso 1 1 calc R U . . .
C16 C 0.48446(14) 0.47410(13) 0.87733(9) 0.0219(3) Uani 1 1 d . . . . .
H16 H 0.486244 0.429164 0.928062 0.026 Uiso 1 1 calc R U . . .
C20 C 0.36474(15) 0.30774(13) 0.59396(10) 0.0247(3) Uani 1 1 d . . . . .
H20 H 0.436725 0.256796 0.602331 0.030 Uiso 1 1 calc R U . . .
C8 C 0.24268(14) 0.80888(12) 0.82142(10) 0.0230(3) Uani 1 1 d . . . . .
H8 H 0.292565 0.834771 0.772051 0.028 Uiso 1 1 calc R U . . .
C5 C 0.21046(14) 0.67347(13) 0.97360(9) 0.0231(3) Uani 1 1 d . . . . .
H5 H 0.195793 0.632838 1.024799 0.028 Uiso 1 1 calc R U . . .
C21 C 0.31158(16) 0.32728(13) 0.51278(10) 0.0274(4) Uani 1 1 d . . . . .
H21 H 0.347441 0.290231 0.465416 0.033 Uiso 1 1 calc R U . . .
C22 C 0.20590(16) 0.40102(13) 0.50076(10) 0.0274(4) Uani 1 1 d . . . . .
H22 H 0.169340 0.414632 0.445135 0.033 Uiso 1 1 calc R U . . .
C6 C 0.27064(15) 0.77563(14) 0.97957(10) 0.0269(4) Uani 1 1 d . . . . .
H6 H 0.301351 0.802328 1.033993 0.032 Uiso 1 1 calc R U . . .
C15 C 0.59735(15) 0.49502(13) 0.83613(10) 0.0273(4) Uani 1 1 d . . . . .
H15 H 0.676895 0.463607 0.858554 0.033 Uiso 1 1 calc R U . . .
C25 C -0.07229(15) 0.64583(13) 0.92704(10) 0.0261(4) Uani 1 1 d . . . . .
H25A H -0.074940 0.719720 0.895597 0.039 Uiso 1 1 calc R U . . .
H25B H -0.056179 0.661643 0.987772 0.039 Uiso 1 1 calc R U . . .
H25C H -0.155290 0.605321 0.918062 0.039 Uiso 1 1 calc R U . . .
C14 C 0.59524(15) 0.56145(14) 0.76239(11) 0.0284(4) Uani 1 1 d . . . . .
H14 H 0.673290 0.575536 0.734803 0.034 Uiso 1 1 calc R U . . .
C7 C 0.29161(15) 0.84940(13) 0.90457(10) 0.0265(4) Uani 1 1 d . . . . .
H7 H 0.371136 0.899157 0.906412 0.032 Uiso 1 1 calc R U . . .

loop_
_atom_site_aniso_label
_atom_site_aniso_U_11
_atom_site_aniso_U_22
_atom_site_aniso_U_33
_atom_site_aniso_U_23
_atom_site_aniso_U_13
_atom_site_aniso_U_12
O1 0.0169(5) 0.0296(6) 0.0306(6) 0.0007(5) 0.0028(4) -0.0025(4)
O2 0.0372(7) 0.0233(6) 0.0339(6) -0.0061(5) -0.0014(5) 0.0080(5)
N1 0.0159(6) 0.0210(6) 0.0244(7) 0.0019(5) 0.0055(5) 0.0030(5)
N2 0.0306(7) 0.0227(7) 0.0297(8) 0.0026(6) 0.0037(6) 0.0004(6)
C12 0.0196(7) 0.0155(7) 0.0201(7) -0.0054(6) 0.0025(6) -0.0023(6)
C18 0.0207(7) 0.0166(7) 0.0189(7) -0.0001(6) 0.0009(6) -0.0045(6)
C2 0.0161(7) 0.0168(7) 0.0182(7) 0.0011(6) 0.0008(5) 0.0011(5)
C17 0.0179(7) 0.0175(7) 0.0182(7) -0.0053(6) 0.0009(5) 0.0002(6)
C24 0.0161(7) 0.0230(8) 0.0178(7) 0.0028(6) 0.0013(6) 0.0003(6)
C1 0.0179(7) 0.0205(7) 0.0187(7) 0.0052(6) 0.0018(6) 0.0016(6)
C11 0.0167(7) 0.0179(7) 0.0173(7) 0.0012(6) -0.0012(5) 0.0015(5)
C3 0.0174(7) 0.0185(7) 0.0150(7) 0.0019(6) -0.0001(5) 0.0023(5)
C19 0.0198(7) 0.0208(7) 0.0217(8) -0.0003(6) 0.0001(6) -0.0026(6)
C10 0.0226(8) 0.0174(7) 0.0150(7) 0.0028(6) 0.0020(6) 0.0004(6)
C4 0.0165(7) 0.0185(7) 0.0201(7) 0.0008(6) 0.0023(6) 0.0017(6)
C9 0.0191(7) 0.0177(7) 0.0189(7) 0.0008(6) 0.0002(6) 0.0028(6)
C23 0.0298(8) 0.0166(7) 0.0198(8) 0.0020(6) -0.0017(6) -0.0017(6)
C13 0.0273(8) 0.0209(8) 0.0255(8) -0.0043(6) 0.0063(6) -0.0059(6)
C16 0.0202(7) 0.0221(7) 0.0231(8) -0.0063(6) -0.0031(6) 0.0017(6)
C20 0.0233(8) 0.0212(7) 0.0302(9) -0.0021(6) 0.0068(6) -0.0022(6)
C8 0.0263(8) 0.0179(7) 0.0249(8) -0.0015(6) 0.0046(6) 0.0014(6)
C5 0.0265(8) 0.0265(8) 0.0163(7) -0.0009(6) 0.0023(6) 0.0063(6)
C21 0.0378(9) 0.0224(8) 0.0231(8) -0.0042(6) 0.0110(7) -0.0075(7)
C22 0.0429(10) 0.0215(8) 0.0178(8) 0.0010(6) 0.0006(7) -0.0063(7)
C6 0.0291(8) 0.0294(8) 0.0219(8) -0.0079(7) -0.0019(6) 0.0040(7)
C15 0.0168(8) 0.0281(8) 0.0365(9) -0.0114(7) -0.0029(6) 0.0020(6)
C25 0.0230(8) 0.0254(8) 0.0307(9) 0.0009(7) 0.0088(6) 0.0067(6)
C14 0.0191(8) 0.0279(8) 0.0388(10) -0.0129(7) 0.0084(7) -0.0061(6)
C7 0.0258(8) 0.0225(8) 0.0311(9) -0.0045(7) 0.0002(7) 0.0005(6)

loop_
_atom_type_symbol
_atom_type_description
_atom_type_scat_dispersion_real
_atom_type_scat_dispersion_imag
_atom_type_scat_source
C C 0.0033 0.0016 'International Tables Vol C Tables 4.2.6.8 and 6.1.1.4'
H H 0.0000 0.0000 'International Tables Vol C Tables 4.2.6.8 and 6.1.1.4'
N N 0.0061 0.0033 'International Tables Vol C Tables 4.2.6.8 and 6.1.1.4'
O O 0.0106 0.0060 'International Tables Vol C Tables 4.2.6.8 and 6.1.1.4'

loop_
_geom_angle_atom_site_label_1
_geom_angle_atom_site_label_2
_geom_angle_atom_site_label_3
_geom_angle
_geom_angle_site_symmetry_1
_geom_angle_site_symmetry_3
_geom_angle_publ_flag
C8 O2 C7 60.32(9) . . ?
C1 N1 C4 112.68(11) . . ?
C1 N1 C25 123.14(12) . . ?
C25 N1 C4 121.47(12) . . ?
C17 C12 C10 112.65(12) . . ?
C13 C12 C17 119.58(13) . . ?
C13 C12 C10 127.66(13) . . ?
C19 C18 C11 124.42(12) . . ?
C23 C18 C11 117.46(12) . . ?
C23 C18 C19 117.96(13) . . ?
C24 C2 C1 107.54(11) . . ?
C24 C2 C11 114.39(11) . . ?
C24 C2 C3 114.86(11) . . ?
C1 C2 C11 108.77(11) . . ?
C1 C2 C3 101.36(11) . . ?
C3 C2 C11 108.97(11) . . ?
C12 C17 C3 113.67(12) . . ?
C16 C17 C12 120.74(13) . . ?
C16 C17 C3 125.54(13) . . ?
N2 C24 C2 175.95(16) . . ?
O1 C1 N1 127.75(13) . . ?
O1 C1 C2 125.70(13) . . ?
N1 C1 C2 106.55(11) . . ?
C18 C11 C2 116.84(11) . . ?
C18 C11 H11 107.6 . . ?
C18 C11 C10 109.49(11) . . ?
C2 C11 H11 107.6 . . ?
C10 C11 C2 107.28(10) . . ?
C10 C11 H11 107.6 . . ?
C2 C3 H3 110.9 . . ?
C2 C3 C4 98.13(10) . . ?
C17 C3 C2 113.24(11) . . ?
C17 C3 H3 110.9 . . ?
C17 C3 C4 112.20(11) . . ?
C4 C3 H3 110.9 . . ?
C18 C19 H19 119.5 . . ?
C20 C19 C18 120.96(13) . . ?
C20 C19 H19 119.5 . . ?
C12 C10 C11 108.24(11) . . ?
C12 C10 H10 110.0 . . ?
C12 C10 C9 108.54(11) . . ?
C11 C10 H10 110.0 . . ?
C9 C10 C11 110.15(11) . . ?
C9 C10 H10 110.0 . . ?
N1 C4 C3 100.10(10) . . ?
N1 C4 C9 109.03(11) . . ?
N1 C4 C5 110.90(12) . . ?
C9 C4 C3 109.18(11) . . ?
C5 C4 C3 110.19(11) . . ?
C5 C4 C9 116.22(12) . . ?
C10 C9 C4 108.50(11) . . ?
C10 C9 H9 107.3 . . ?
C4 C9 H9 107.3 . . ?
C8 C9 C10 110.30(12) . . ?
C8 C9 C4 115.83(11) . . ?
C8 C9 H9 107.3 . . ?
C18 C23 H23 119.4 . . ?
C22 C23 C18 121.22(14) . . ?
C22 C23 H23 119.4 . . ?
C12 C13 H13 120.1 . . ?
C14 C13 C12 119.72(15) . . ?
C14 C13 H13 120.1 . . ?
C17 C16 H16 120.4 . . ?
C15 C16 C17 119.12(14) . . ?
C15 C16 H16 120.4 . . ?
C19 C20 H20 120.0 . . ?
C21 C20 C19 120.04(14) . . ?
C21 C20 H20 120.0 . . ?
O2 C8 C9 115.21(12) . . ?
O2 C8 H8 115.8 . . ?
O2 C8 C7 60.56(9) . . ?
C9 C8 H8 115.8 . . ?
C7 C8 C9 121.88(13) . . ?
C7 C8 H8 115.8 . . ?
C4 C5 H5 117.8 . . ?
C6 C5 C4 124.44(14) . . ?
C6 C5 H5 117.8 . . ?
C20 C21 H21 120.1 . . ?
C20 C21 C22 119.89(14) . . ?
C22 C21 H21 120.1 . . ?
C23 C22 C21 119.92(14) . . ?
C23 C22 H22 120.0 . . ?
C21 C22 H22 120.0 . . ?
C5 C6 H6 118.8 . . ?
C5 C6 C7 122.32(14) . . ?
C7 C6 H6 118.8 . . ?
C16 C15 H15 119.7 . . ?
C16 C15 C14 120.58(14) . . ?
C14 C15 H15 119.7 . . ?
N1 C25 H25A 109.5 . . ?
N1 C25 H25B 109.5 . . ?
N1 C25 H25C 109.5 . . ?
H25A C25 H25B 109.5 . . ?
H25A C25 H25C 109.5 . . ?
H25B C25 H25C 109.5 . . ?
C13 C14 H14 119.9 . . ?
C15 C14 C13 120.25(15) . . ?
C15 C14 H14 119.9 . . ?
O2 C7 C6 114.88(13) . . ?
O2 C7 H7 117.1 . . ?
C8 C7 O2 59.12(9) . . ?
C8 C7 C6 118.63(13) . . ?
C8 C7 H7 117.1 . . ?
C6 C7 H7 117.1 . . ?

loop_
_geom_bond_atom_site_label_1
_geom_bond_atom_site_label_2
_geom_bond_distance
_geom_bond_site_symmetry_2
_geom_bond_publ_flag
O1 C1 1.2217(17) . ?
O2 C8 1.4388(18) . ?
O2 C7 1.4600(18) . ?
N1 C1 1.3484(19) . ?
N1 C4 1.4764(18) . ?
N1 C25 1.4533(19) . ?
N2 C24 1.1446(19) . ?
C12 C17 1.395(2) . ?
C12 C10 1.5041(19) . ?
C12 C13 1.391(2) . ?
C18 C11 1.520(2) . ?
C18 C19 1.398(2) . ?
C18 C23 1.397(2) . ?
C2 C24 1.4681(19) . ?
C2 C1 1.5512(19) . ?
C2 C11 1.5801(19) . ?
C2 C3 1.5613(18) . ?
C17 C3 1.494(2) . ?
C17 C16 1.392(2) . ?
C11 H11 1.0000 . ?
C11 C10 1.5659(19) . ?
C3 H3 1.0000 . ?
C3 C4 1.5689(19) . ?
C19 H19 0.9500 . ?
C19 C20 1.389(2) . ?
C10 H10 1.0000 . ?
C10 C9 1.546(2) . ?
C4 C9 1.5585(19) . ?
C4 C5 1.5018(19) . ?
C9 H9 1.0000 . ?
C9 C8 1.511(2) . ?
C23 H23 0.9500 . ?
C23 C22 1.385(2) . ?
C13 H13 0.9500 . ?
C13 C14 1.390(2) . ?
C16 H16 0.9500 . ?
C16 C15 1.386(2) . ?
C20 H20 0.9500 . ?
C20 C21 1.385(2) . ?
C8 H8 1.0000 . ?
C8 C7 1.457(2) . ?
C5 H5 0.9500 . ?
C5 C6 1.326(2) . ?
C21 H21 0.9500 . ?
C21 C22 1.387(2) . ?
C22 H22 0.9500 . ?
C6 H6 0.9500 . ?
C6 C7 1.477(2) . ?
C15 H15 0.9500 . ?
C15 C14 1.388(2) . ?
C25 H25A 0.9800 . ?
C25 H25B 0.9800 . ?
C25 H25C 0.9800 . ?
C14 H14 0.9500 . ?
C7 H7 1.0000 . ?

loop_
_geom_torsion_atom_site_label_1
_geom_torsion_atom_site_label_2
_geom_torsion_atom_site_label_3
_geom_torsion_atom_site_label_4
_geom_torsion
_geom_torsion_site_symmetry_1
_geom_torsion_site_symmetry_2
_geom_torsion_site_symmetry_3
_geom_torsion_site_symmetry_4
_geom_torsion_publ_flag
O2 C8 C7 C6 103.42(15) . . . . ?
N1 C4 C9 C10 -99.86(13) . . . . ?
N1 C4 C9 C8 135.50(12) . . . . ?
N1 C4 C5 C6 -134.14(15) . . . . ?
C12 C17 C3 C2 55.67(15) . . . . ?
C12 C17 C3 C4 -54.31(15) . . . . ?
C12 C17 C16 C15 -0.2(2) . . . . ?
C12 C10 C9 C4 -61.97(14) . . . . ?
C12 C10 C9 C8 65.89(14) . . . . ?
C12 C13 C14 C15 -0.3(2) . . . . ?
C18 C11 C10 C12 -63.07(14) . . . . ?
C18 C11 C10 C9 178.41(11) . . . . ?
C18 C19 C20 C21 0.7(2) . . . . ?
C18 C23 C22 C21 0.4(2) . . . . ?
C2 C11 C10 C12 64.64(14) . . . . ?
C2 C11 C10 C9 -53.88(14) . . . . ?
C2 C3 C4 N1 43.06(12) . . . . ?
C2 C3 C4 C9 -71.31(13) . . . . ?
C2 C3 C4 C5 159.90(11) . . . . ?
C17 C12 C10 C11 -59.25(15) . . . . ?
C17 C12 C10 C9 60.29(15) . . . . ?
C17 C12 C13 C14 0.6(2) . . . . ?
C17 C3 C4 N1 162.32(11) . . . . ?
C17 C3 C4 C9 47.95(14) . . . . ?
C17 C3 C4 C5 -80.83(14) . . . . ?
C17 C16 C15 C14 0.5(2) . . . . ?
C24 C2 C1 O1 -34.42(18) . . . . ?
C24 C2 C1 N1 145.73(11) . . . . ?
C24 C2 C11 C18 -19.47(17) . . . . ?
C24 C2 C11 C10 -142.77(12) . . . . ?
C24 C2 C3 C17 84.76(15) . . . . ?
C24 C2 C3 C4 -156.76(12) . . . . ?
C1 N1 C4 C3 -31.00(14) . . . . ?
C1 N1 C4 C9 83.48(13) . . . . ?
C1 N1 C4 C5 -147.32(12) . . . . ?
C1 C2 C11 C18 -139.70(12) . . . . ?
C1 C2 C11 C10 97.00(12) . . . . ?
C1 C2 C3 C17 -159.66(11) . . . . ?
C1 C2 C3 C4 -41.18(12) . . . . ?
C11 C18 C19 C20 -175.64(13) . . . . ?
C11 C18 C23 C22 175.43(13) . . . . ?
C11 C2 C1 O1 89.96(16) . . . . ?
C11 C2 C1 N1 -89.89(13) . . . . ?
C11 C2 C3 C17 -45.07(15) . . . . ?
C11 C2 C3 C4 73.41(12) . . . . ?
C11 C10 C9 C4 56.37(14) . . . . ?
C11 C10 C9 C8 -175.77(11) . . . . ?
C3 C2 C1 O1 -155.30(13) . . . . ?
C3 C2 C1 N1 24.85(13) . . . . ?
C3 C2 C11 C18 110.61(13) . . . . ?
C3 C2 C11 C10 -12.69(14) . . . . ?
C3 C17 C16 C15 176.79(13) . . . . ?
C3 C4 C9 C10 8.59(15) . . . . ?
C3 C4 C9 C8 -116.06(13) . . . . ?
C3 C4 C5 C6 115.96(16) . . . . ?
C19 C18 C11 C2 -40.61(19) . . . . ?
C19 C18 C11 C10 81.54(16) . . . . ?
C19 C18 C23 C22 -0.2(2) . . . . ?
C19 C20 C21 C22 -0.5(2) . . . . ?
C10 C12 C17 C3 -1.18(16) . . . . ?
C10 C12 C17 C16 176.19(12) . . . . ?
C10 C12 C13 C14 -175.35(13) . . . . ?
C10 C9 C8 O2 160.99(11) . . . . ?
C10 C9 C8 C7 -129.31(14) . . . . ?
C4 N1 C1 O1 -175.79(13) . . . . ?
C4 N1 C1 C2 4.05(15) . . . . ?
C4 C9 C8 O2 -75.30(16) . . . . ?
C4 C9 C8 C7 -5.61(19) . . . . ?
C4 C5 C6 C7 3.7(2) . . . . ?
C9 C4 C5 C6 -8.9(2) . . . . ?
C9 C8 C7 O2 -103.00(15) . . . . ?
C9 C8 C7 C6 0.4(2) . . . . ?
C23 C18 C11 C2 144.09(13) . . . . ?
C23 C18 C11 C10 -93.76(14) . . . . ?
C23 C18 C19 C20 -0.4(2) . . . . ?
C13 C12 C17 C3 -177.67(12) . . . . ?
C13 C12 C17 C16 -0.3(2) . . . . ?
C13 C12 C10 C11 116.90(15) . . . . ?
C13 C12 C10 C9 -123.56(15) . . . . ?
C16 C17 C3 C2 -121.55(14) . . . . ?
C16 C17 C3 C4 128.48(14) . . . . ?
C16 C15 C14 C13 -0.3(2) . . . . ?
C20 C21 C22 C23 -0.1(2) . . . . ?
C8 O2 C7 C6 -109.76(15) . . . . ?
C5 C4 C9 C10 133.95(12) . . . . ?
C5 C4 C9 C8 9.30(18) . . . . ?
C5 C6 C7 O2 67.84(19) . . . . ?
C5 C6 C7 C8 0.9(2) . . . . ?
C25 N1 C1 O1 -14.3(2) . . . . ?
C25 N1 C1 C2 165.57(12) . . . . ?
C25 N1 C4 C3 167.13(12) . . . . ?
C25 N1 C4 C9 -78.39(15) . . . . ?
C25 N1 C4 C5 50.81(17) . . . . ?
C7 O2 C8 C9 113.87(14) . . . . ?
